data_4103066
loop_
_publ_author_name
'Satoshi Takebayashi'
'Jeremy M. John'
'Steven H. Bergens'

_publ_section_title
;
 Desymmetrization of meso-Cyclic Imides via Enantioselective
 Monohydrogenation
;
_journal_name_full 'Journal of the American Chemical Society'
_journal_page_first 12832
_journal_page_last 12834
_journal_paper_doi 10.1021/ja105783u
_journal_volume 132
_journal_year 2010
_chemical_absolute_configuration unk
_chemical_formula_moiety 'C15 H15 N O2'
_chemical_formula_sum 'C15 H15 N O2'
_chemical_formula_weight 241.28
_chemical_name_systematic 3-hydroxy-2-phenyl-2,3,3a,4,7,7a-hexahydro-1H-4,7-methanoisoindol-1-one
_space_group_IT_number 19
_symmetry_cell_setting orthorhombic
_symmetry_space_group_name_Hall 'P 2ac 2ab'
_symmetry_space_group_name_H-M 'P 21 21 21'
_atom_sites_solution_hydrogens geom
_atom_sites_solution_primary direct
_atom_sites_solution_secondary difmap
_audit_creation_method SHELXL-97
_cell_angle_alpha 90.00
_cell_angle_beta 90.00
_cell_angle_gamma 90.00
_cell_formula_units_Z 4
_cell_length_a 6.1618(7)
_cell_length_b 12.7291(14)
_cell_length_c 15.3398(17)
_cell_measurement_reflns_used 5008
_cell_measurement_temperature 193(2)
_cell_measurement_theta_max 27.42
_cell_measurement_theta_min 2.66
_cell_volume 1203.2(2)
_computing_cell_refinement 'Bruker SAINT (Bruker, 1997)'
_computing_data_collection 'Bruker SMART (Bruker, 1997)'
_computing_data_reduction 'Bruker SAINT (Bruker, 1997)'
_computing_molecular_graphics 'Bruker SHELXTL (Bruker, 1997)'
_computing_publication_material 'Bruker SHELXTL (Bruker, 1997)'
_computing_structure_refinement 'SHELXL-97 (Sheldrick, 1997)'
_computing_structure_solution 'SHELXS-97 (Sheldrick, 1990)'
_diffrn_ambient_temperature 193(2)
_diffrn_detector_area_resol_mean 8.192
_diffrn_measured_fraction_theta_full 0.999
_diffrn_measured_fraction_theta_max 0.999
_diffrn_measurement_device_type 'Bruker PLATFORM diffractometer/SMART 1000 CCD area detector'
_diffrn_measurement_method '\w scans'
_diffrn_radiation_monochromator graphite
_diffrn_radiation_source 'fine-focus sealed tube'
_diffrn_radiation_type MoK\a
_diffrn_radiation_wavelength 0.71073
_diffrn_reflns_av_R_equivalents 0.0247
_diffrn_reflns_av_sigmaI/netI 0.0212
_diffrn_reflns_limit_h_max 8
_diffrn_reflns_limit_h_min -7
_diffrn_reflns_limit_k_max 16
_diffrn_reflns_limit_k_min -16
_diffrn_reflns_limit_l_max 19
_diffrn_reflns_limit_l_min -19
_diffrn_reflns_number 9693
_diffrn_reflns_theta_full 27.48
_diffrn_reflns_theta_max 27.48
_diffrn_reflns_theta_min 2.08
_diffrn_standards_decay_% 0
_diffrn_standards_interval_time 0
_diffrn_standards_number 0
_exptl_absorpt_coefficient_mu 0.089
_exptl_absorpt_correction_T_max 0.9799
_exptl_absorpt_correction_T_min 0.9587
_exptl_absorpt_correction_type multi-scan
_exptl_absorpt_process_details 'SADABS (Sheldrick, 1996)'
_exptl_crystal_colour colorless
_exptl_crystal_density_diffrn 1.332
_exptl_crystal_density_method 'not measured'
_exptl_crystal_description prism
_exptl_crystal_F_000 512
_exptl_crystal_size_max 0.48
_exptl_crystal_size_mid 0.33
_exptl_crystal_size_min 0.23
_refine_diff_density_max 0.248
_refine_diff_density_min -0.132
_refine_diff_density_rms 0.039
_refine_ls_abs_structure_details 'Flack H D (1983), Acta Cryst. A39, 876-881'
_refine_ls_abs_structure_Flack 1.4(11)
_refine_ls_extinction_method none
_refine_ls_goodness_of_fit_ref 1.062
_refine_ls_hydrogen_treatment constr
_refine_ls_matrix_type full
_refine_ls_number_parameters 164
_refine_ls_number_reflns 2738
_refine_ls_number_restraints 0
_refine_ls_restrained_S_all 1.062
_refine_ls_R_factor_all 0.0411
_refine_ls_R_factor_gt 0.0358
_refine_ls_shift/su_max 0.000
_refine_ls_shift/su_mean 0.000
_refine_ls_structure_factor_coef Fsqd
_refine_ls_weighting_details 'calc w=1/[\s^2^(Fo^2^)+(0.0427P)^2^+0.2201P] where P=(Fo^2^+2Fc^2^)/3'
_refine_ls_weighting_scheme calc
_refine_ls_wR_factor_gt 0.0830
_refine_ls_wR_factor_ref 0.0866
_reflns_number_gt 2478
_reflns_number_total 2738
_reflns_threshold_expression I>2\s(I)
_cod_data_source_file ja105783u_si_002.cif
_cod_data_source_block shb0802
_cod_database_code 4103066

loop_
_symmetry_equiv_pos_as_xyz
'x, y, z'
'-x+1/2, -y, z+1/2'
'-x, y+1/2, -z+1/2'
'x+1/2, -y+1/2, -z'

loop_
_atom_site_label
_atom_site_type_symbol
_atom_site_fract_x
_atom_site_fract_y
_atom_site_fract_z
_atom_site_U_iso_or_equiv
_atom_site_adp_type
_atom_site_occupancy
_atom_site_symmetry_multiplicity
_atom_site_calc_flag
_atom_site_refinement_flags
O1 O 0.51574(17) 0.37861(7) 0.17467(7) 0.0307(2) Uani 1 1 d .
O2 O 0.57940(17) 0.08209(8) 0.31457(8) 0.0362(3) Uani 1 1 d .
H2O H 0.5435 0.0186 0.3112 0.054 Uiso 1 1 calc R
N N 0.4495(2) 0.20864(8) 0.21604(7) 0.0257(3) Uani 1 1 d .
C1 C 0.4649(2) 0.31362(10) 0.23059(9) 0.0238(3) Uani 1 1 d .
C2 C 0.4005(2) 0.14556(10) 0.29385(9) 0.0259(3) Uani 1 1 d .
H2 H 0.2685 0.1014 0.2839 0.031 Uiso 1 1 calc R
C3 C 0.3566(2) 0.22810(11) 0.36444(9) 0.0280(3) Uani 1 1 d .
H3 H 0.4530 0.2156 0.4159 0.034 Uiso 1 1 calc R
C4 C 0.4062(2) 0.33640(10) 0.32371(9) 0.0259(3) Uani 1 1 d .
H4 H 0.5283 0.3721 0.3549 0.031 Uiso 1 1 calc R
C5 C 0.1883(3) 0.39833(11) 0.33559(10) 0.0319(3) Uani 1 1 d .
H5 H 0.1976 0.4765 0.3301 0.038 Uiso 1 1 calc R
C6 C 0.0214(3) 0.34467(13) 0.27908(11) 0.0368(4) Uani 1 1 d .
H6 H -0.0423 0.3727 0.2277 0.044 Uiso 1 1 calc R
C7 C -0.0207(2) 0.25123(13) 0.31378(11) 0.0399(4) Uani 1 1 d .
H7 H -0.1192 0.2004 0.2916 0.048 Uiso 1 1 calc R
C8 C 0.1162(3) 0.24044(12) 0.39486(10) 0.0356(4) Uani 1 1 d .
H8 H 0.0644 0.1880 0.4387 0.043 Uiso 1 1 calc R
C9 C 0.1213(3) 0.35584(13) 0.42553(11) 0.0393(4) Uani 1 1 d .
H9A H -0.0224 0.3818 0.4448 0.047 Uiso 1 1 calc R
H9B H 0.2317 0.3689 0.4711 0.047 Uiso 1 1 calc R
C10 C 0.4891(2) 0.16192(10) 0.13254(9) 0.0269(3) Uani 1 1 d .
C11 C 0.6853(3) 0.17854(12) 0.09054(10) 0.0335(3) Uani 1 1 d .
H11 H 0.7941 0.2207 0.1171 0.040 Uiso 1 1 calc R
C12 C 0.7220(3) 0.13334(13) 0.00961(11) 0.0411(4) Uani 1 1 d .
H12 H 0.8561 0.1448 -0.0194 0.049 Uiso 1 1 calc R
C13 C 0.5644(3) 0.07185(13) -0.02885(11) 0.0444(4) Uani 1 1 d .
H13 H 0.5907 0.0405 -0.0841 0.053 Uiso 1 1 calc R
C14 C 0.3690(3) 0.05585(13) 0.01270(11) 0.0442(4) Uani 1 1 d .
H14 H 0.2604 0.0140 -0.0143 0.053 Uiso 1 1 calc R
C15 C 0.3296(3) 0.10063(12) 0.09396(10) 0.0353(3) Uani 1 1 d .
H15 H 0.1950 0.0893 0.1227 0.042 Uiso 1 1 calc R

loop_
_atom_site_aniso_label
_atom_site_aniso_U_11
_atom_site_aniso_U_22
_atom_site_aniso_U_33
_atom_site_aniso_U_23
_atom_site_aniso_U_13
_atom_site_aniso_U_12
O1 0.0379(6) 0.0200(4) 0.0343(5) 0.0024(4) 0.0053(5) -0.0016(4)
O2 0.0335(6) 0.0203(4) 0.0549(7) 0.0057(5) -0.0050(5) 0.0012(4)
N 0.0300(6) 0.0194(5) 0.0278(6) 0.0007(4) 0.0034(5) 0.0005(5)
C1 0.0190(6) 0.0201(5) 0.0323(7) -0.0003(5) -0.0012(5) 0.0003(5)
C2 0.0265(7) 0.0209(6) 0.0304(7) 0.0033(5) 0.0001(6) -0.0017(5)
C3 0.0337(7) 0.0255(7) 0.0250(6) 0.0019(5) -0.0017(6) 0.0006(6)
C4 0.0252(7) 0.0222(6) 0.0302(7) -0.0020(6) -0.0021(6) -0.0012(5)
C5 0.0343(8) 0.0241(6) 0.0374(8) 0.0000(6) 0.0081(7) 0.0035(6)
C6 0.0243(8) 0.0433(8) 0.0428(9) 0.0031(7) 0.0022(7) 0.0085(7)
C7 0.0229(7) 0.0424(8) 0.0543(10) -0.0030(8) 0.0054(7) -0.0017(6)
C8 0.0400(8) 0.0318(7) 0.0352(8) 0.0040(6) 0.0141(7) -0.0007(7)
C9 0.0468(10) 0.0366(8) 0.0346(8) -0.0026(7) 0.0128(7) 0.0046(7)
C10 0.0345(8) 0.0191(6) 0.0271(6) 0.0024(5) 0.0017(6) 0.0041(6)
C11 0.0369(8) 0.0281(7) 0.0355(8) 0.0031(6) 0.0053(7) 0.0008(6)
C12 0.0508(10) 0.0368(9) 0.0358(9) 0.0058(7) 0.0134(7) 0.0068(8)
C13 0.0708(12) 0.0350(8) 0.0275(8) -0.0012(7) 0.0049(8) 0.0088(9)
C14 0.0602(11) 0.0350(8) 0.0374(9) -0.0066(7) -0.0052(8) -0.0049(8)
C15 0.0383(8) 0.0312(8) 0.0363(8) -0.0024(6) 0.0011(7) -0.0029(6)

loop_
_atom_type_symbol
_atom_type_description
_atom_type_scat_dispersion_real
_atom_type_scat_dispersion_imag
_atom_type_scat_source
C C 0.0033 0.0016 'International Tables Vol C Tables 4.2.6.8 and 6.1.1.4'
H H 0.0000 0.0000 'International Tables Vol C Tables 4.2.6.8 and 6.1.1.4'
N N 0.0061 0.0033 'International Tables Vol C Tables 4.2.6.8 and 6.1.1.4'
O O 0.0106 0.0060 'International Tables Vol C Tables 4.2.6.8 and 6.1.1.4'

loop_
_geom_angle_atom_site_label_1
_geom_angle_atom_site_label_2
_geom_angle_atom_site_label_3
_geom_angle
C1 N C10 122.91(11)
C1 N C2 114.73(11)
C10 N C2 122.28(10)
O1 C1 N 124.33(13)
O1 C1 C4 126.42(12)
N C1 C4 109.24(12)
O2 C2 N 109.68(12)
O2 C2 C3 111.91(12)
N C2 C3 103.62(10)
C2 C3 C4 106.93(11)
C2 C3 C8 116.57(13)
C4 C3 C8 102.64(11)
C1 C4 C3 105.07(11)
C1 C4 C5 114.45(11)
C3 C4 C5 103.43(11)
C6 C5 C9 99.98(13)
C6 C5 C4 106.83(12)
C9 C5 C4 99.05(12)
C7 C6 C5 107.96(14)
C6 C7 C8 107.60(14)
C7 C8 C9 100.15(13)
C7 C8 C3 107.05(12)
C9 C8 C3 99.64(13)
C5 C9 C8 93.83(12)
C11 C10 C15 120.36(14)
C11 C10 N 120.02(14)
C15 C10 N 119.61(14)
C10 C11 C12 119.67(16)
C13 C12 C11 120.21(16)
C14 C13 C12 120.09(15)
C13 C14 C15 120.41(17)
C10 C15 C14 119.25(16)

loop_
_geom_bond_atom_site_label_1
_geom_bond_atom_site_label_2
_geom_bond_distance
O1 C1 1.2321(16)
O2 C2 1.4034(17)
N C1 1.3582(16)
N C10 1.4330(18)
N C2 1.4700(17)
C1 C4 1.5018(19)
C2 C3 1.533(2)
C3 C4 1.5442(19)
C3 C8 1.561(2)
C4 C5 1.568(2)
C5 C6 1.508(2)
C5 C9 1.538(2)
C6 C7 1.329(2)
C7 C8 1.509(2)
C8 C9 1.543(2)
C10 C11 1.386(2)
C10 C15 1.388(2)
C11 C12 1.387(2)
C12 C13 1.380(3)
C13 C14 1.378(3)
C14 C15 1.392(2)

loop_
_geom_hbond_atom_site_label_D
_geom_hbond_atom_site_label_H
_geom_hbond_atom_site_label_A
_geom_hbond_distance_DH
_geom_hbond_distance_HA
_geom_hbond_distance_DA
_geom_hbond_angle_DHA
_geom_hbond_site_symmetry_A
O2 H2O O1 0.84 1.83 2.6608(14) 169.0 3_645

loop_
_geom_torsion_atom_site_label_1
_geom_torsion_atom_site_label_2
_geom_torsion_atom_site_label_3
_geom_torsion_atom_site_label_4
_geom_torsion
C10 N C1 O1 -0.7(2)
C2 N C1 O1 176.13(13)
C10 N C1 C4 178.12(12)
C2 N C1 C4 -5.05(17)
C1 N C2 O2 -112.94(13)
C10 N C2 O2 63.91(17)
C1 N C2 C3 6.69(16)
C10 N C2 C3 -176.46(13)
O2 C2 C3 C4 112.62(13)
N C2 C3 C4 -5.47(15)
O2 C2 C3 C8 -133.29(13)
N C2 C3 C8 108.61(14)
O1 C1 C4 C3 179.87(14)
N C1 C4 C3 1.08(15)
O1 C1 C4 C5 67.12(18)
N C1 C4 C5 -111.67(13)
C2 C3 C4 C1 2.90(15)
C8 C3 C4 C1 -120.30(12)
C2 C3 C4 C5 123.23(12)
C8 C3 C4 C5 0.04(14)
C1 C4 C5 C6 47.41(16)
C3 C4 C5 C6 -66.31(14)
C1 C4 C5 C9 150.79(12)
C3 C4 C5 C9 37.07(14)
C9 C5 C6 C7 -33.65(16)
C4 C5 C6 C7 69.06(16)
C5 C6 C7 C8 0.38(17)
C6 C7 C8 C9 32.94(16)
C6 C7 C8 C3 -70.53(16)
C2 C3 C8 C7 -49.74(17)
C4 C3 C8 C7 66.75(14)
C2 C3 C8 C9 -153.57(12)
C4 C3 C8 C9 -37.08(14)
C6 C5 C9 C8 49.98(14)
C4 C5 C9 C8 -59.03(13)
C7 C8 C9 C5 -49.88(14)
C3 C8 C9 C5 59.55(14)
C1 N C10 C11 56.0(2)
C2 N C10 C11 -120.61(15)
C1 N C10 C15 -123.66(15)
C2 N C10 C15 59.75(19)
C15 C10 C11 C12 -0.1(2)
N C10 C11 C12 -179.77(14)
C10 C11 C12 C13 -0.2(2)
C11 C12 C13 C14 0.6(3)
C12 C13 C14 C15 -0.6(3)
C11 C10 C15 C14 0.1(2)
N C10 C15 C14 179.76(13)
C13 C14 C15 C10 0.2(2)
